data_7710183
loop_
_publ_author_name
'Coutsolelos, Athanassios G.'
'Angaridis, Panagiots'
'Orfanos, Emmanuel'
'Ladomenou, Kalliopi'

_publ_section_title
;
 Shape-dependent photocatalytic H2 production photosensitized by different
 self-assembled forms of a zinc(II) porphyrin
;
_journal_name_full 'Dalton Transactions'
_journal_paper_doi 10.1039/D2DT00556E
_journal_year 2022
_chemical_formula_sum 'C26 H22 N2 O Zn0.5'
_chemical_formula_weight 411.14
_space_group_crystal_system triclinic
_space_group_IT_number 2
_space_group_name_Hall '-P 1'
_space_group_name_H-M_alt 'P -1'
_atom_sites_solution_hydrogens geom
_audit_block_doi 10.5517/ccdc.csd.cc2b8pr2
_audit_creation_method SHELXL-2018/3
_audit_update_record
;
2022-02-19 deposited with the CCDC.	2022-05-04 downloaded from the CCDC.
;
_cell_angle_alpha 65.13(3)
_cell_angle_beta 76.23(3)
_cell_angle_gamma 64.73(3)
_cell_formula_units_Z 2
_cell_length_a 9.6632(19)
_cell_length_b 11.266(2)
_cell_length_c 11.812(2)
_cell_measurement_reflns_used 14146
_cell_measurement_temperature 293(2)
_cell_measurement_theta_max 51.2
_cell_measurement_theta_min 3.8
_cell_volume 1052.3(5)
_computing_structure_refinement 'SHELXL-2018/3 (Sheldrick, 2018)'
_diffrn_ambient_temperature 293(2)
_diffrn_measured_fraction_theta_full 1.000
_diffrn_measured_fraction_theta_max 0.992
_diffrn_measurement_device_type STOE
_diffrn_measurement_method '\w scans'
_diffrn_radiation_type MoK\a
_diffrn_radiation_wavelength 0.71073
_diffrn_reflns_av_R_equivalents 0.0
_diffrn_reflns_av_unetI/netI 0.1256
_diffrn_reflns_Laue_measured_fraction_full 1.000
_diffrn_reflns_Laue_measured_fraction_max 0.992
_diffrn_reflns_number 3938
_diffrn_reflns_point_group_measured_fraction_full 1.000
_diffrn_reflns_point_group_measured_fraction_max 0.992
_diffrn_reflns_theta_full 25.242
_diffrn_reflns_theta_max 25.610
_diffrn_reflns_theta_min 1.905
_exptl_absorpt_coefficient_mu 0.630
_exptl_absorpt_correction_T_max 0.9559
_exptl_absorpt_correction_T_min 0.8198
_exptl_absorpt_correction_type numerical
_exptl_crystal_colour orange
_exptl_crystal_density_diffrn 1.297
_exptl_crystal_description plank
_exptl_crystal_F_000 430
_exptl_crystal_size_max 0.6
_exptl_crystal_size_mid 0.2
_exptl_crystal_size_min 0.07
_refine_diff_density_max 0.419
_refine_diff_density_min -0.299
_refine_diff_density_rms 0.051
_refine_ls_extinction_method none
_refine_ls_goodness_of_fit_ref 0.742
_refine_ls_hydrogen_treatment constr
_refine_ls_matrix_type full
_refine_ls_number_parameters 268
_refine_ls_number_reflns 3938
_refine_ls_number_restraints 0
_refine_ls_restrained_S_all 0.742
_refine_ls_R_factor_all 0.0737
_refine_ls_R_factor_gt 0.0382
_refine_ls_shift/su_max 0.000
_refine_ls_shift/su_mean 0.000
_refine_ls_structure_factor_coef Fsqd
_refine_ls_weighting_details 'w=1/[\s^2^(Fo^2^)+(0.0245P)^2^] where P=(Fo^2^+2Fc^2^)/3'
_refine_ls_weighting_scheme calc
_refine_ls_wR_factor_gt 0.0665
_refine_ls_wR_factor_ref 0.0721
_reflns_Friedel_coverage 0.000
_reflns_number_gt 2347
_reflns_number_total 3938
_reflns_threshold_expression 'I > 2\s(I)'
_cod_data_source_file d2dt00556e2.cif
_cod_data_source_block zntpp1
_cod_original_cell_volume 1052.4(5)
_cod_original_formula_sum 'C26 H22 N2 O Zn0.50'
_cod_database_code 7710183
_shelx_shelxl_version_number 2018/3
_shelx_space_group_comment
;
The symmetry employed for this shelxl refinement is uniquely defined
by the following loop, which should always be used as a source of
symmetry information in preference to the above space-group names.
They are only intended as comments.
;

loop_
_space_group_symop_operation_xyz
'x, y, z'
'-x, -y, -z'

loop_
_atom_site_label
_atom_site_type_symbol
_atom_site_fract_x
_atom_site_fract_y
_atom_site_fract_z
_atom_site_U_iso_or_equiv
_atom_site_adp_type
_atom_site_occupancy
_atom_site_site_symmetry_order
_atom_site_calc_flag
_atom_site_refinement_flags_posn
_atom_site_refinement_flags_adp
_atom_site_refinement_flags_occupancy
_atom_site_disorder_assembly
_atom_site_disorder_group
Zn1 Zn 0.000000 0.000000 0.000000 0.02701(17) Uani 1 2 d S . P . .
N1 N -0.1282(2) -0.1040(2) -0.00750(19) 0.0234(6) Uani 1 1 d . . . . .
N2 N -0.1246(2) 0.0196(2) 0.1632(2) 0.0218(5) Uani 1 1 d . . . . .
C6 C -0.2475(3) -0.0205(3) 0.2192(2) 0.0243(7) Uani 1 1 d . . . . .
C4 C -0.2397(3) -0.1401(3) 0.0791(2) 0.0229(6) Uani 1 1 d . . . . .
C9 C -0.1185(3) 0.0987(3) 0.2230(2) 0.0254(7) Uani 1 1 d . . . . .
C1 C -0.0993(3) -0.1688(3) -0.0914(2) 0.0243(7) Uani 1 1 d . . . . .
O1 O 0.1818(2) -0.2302(2) 0.1091(2) 0.0469(6) Uani 1 1 d . . . . .
C2 C -0.1994(3) -0.2467(3) -0.0570(3) 0.0287(7) Uani 1 1 d . . . . .
H2 H -0.204264 -0.298201 -0.099208 0.034 Uiso 1 1 calc R U . . .
C7 C -0.3215(3) 0.0362(3) 0.3177(3) 0.0307(7) Uani 1 1 d . . . . .
H7 H -0.407321 0.024490 0.369735 0.037 Uiso 1 1 calc R U . . .
C17 C -0.0225(3) 0.2424(3) 0.2733(3) 0.0246(7) Uani 1 1 d . . . . .
C8 C -0.2417(3) 0.1094(3) 0.3193(3) 0.0322(7) Uani 1 1 d . . . . .
H8 H -0.262592 0.157512 0.372619 0.039 Uiso 1 1 calc R U . . .
C11 C -0.4197(3) -0.1522(3) 0.2700(2) 0.0226(7) Uani 1 1 d . . . . .
C3 C -0.2840(3) -0.2301(3) 0.0481(3) 0.0298(7) Uani 1 1 d . . . . .
H3 H -0.357167 -0.269264 0.092518 0.036 Uiso 1 1 calc R U . . .
C16 C -0.5622(3) -0.1136(3) 0.2286(3) 0.0317(7) Uani 1 1 d . . . . .
H16 H -0.585228 -0.050726 0.147557 0.038 Uiso 1 1 calc R U . . .
C15 C -0.6699(3) -0.1684(3) 0.3076(3) 0.0384(8) Uani 1 1 d . . . . .
H15 H -0.764770 -0.141379 0.279567 0.046 Uiso 1 1 calc R U . . .
C12 C -0.3888(3) -0.2457(3) 0.3927(3) 0.0334(7) Uani 1 1 d . . . . .
H12 H -0.295502 -0.270987 0.422507 0.040 Uiso 1 1 calc R U . . .
C18 C 0.0465(3) 0.1717(3) 0.3856(3) 0.0378(8) Uani 1 1 d . . . . .
H18 H 0.100995 0.074925 0.411323 0.045 Uiso 1 1 calc R U . . .
C13 C -0.4960(4) -0.3011(3) 0.4703(3) 0.0404(8) Uani 1 1 d . . . . .
H13 H -0.473727 -0.364273 0.551416 0.048 Uiso 1 1 calc R U . . .
C14 C -0.6356(4) -0.2629(4) 0.4276(3) 0.0421(9) Uani 1 1 d . . . . .
H14 H -0.706836 -0.300954 0.479888 0.051 Uiso 1 1 calc R U . . .
C10 C -0.0123(3) 0.1654(3) 0.1928(2) 0.0244(7) Uani 1 1 d . . . . .
C19 C 0.0350(4) 0.2445(4) 0.4608(3) 0.0450(9) Uani 1 1 d . . . . .
H19 H 0.081704 0.195849 0.536124 0.054 Uiso 1 1 calc R U . . .
C21 C -0.1128(4) 0.4587(4) 0.3126(3) 0.0444(9) Uani 1 1 d . . . . .
H21 H -0.166738 0.555468 0.287458 0.053 Uiso 1 1 calc R U . . .
C22 C -0.1016(4) 0.3871(3) 0.2373(3) 0.0403(8) Uani 1 1 d . . . . .
H22 H -0.147847 0.436815 0.161790 0.048 Uiso 1 1 calc R U . . .
C5 C -0.2990(3) -0.1004(3) 0.1851(2) 0.0238(6) Uani 1 1 d . . . . .
C20 C -0.0445(4) 0.3866(4) 0.4240(3) 0.0404(9) Uani 1 1 d . . . . .
H20 H -0.052221 0.434484 0.474389 0.048 Uiso 1 1 calc R U . . .
C027 C 0.3360(4) -0.2889(4) 0.0572(3) 0.0579(10) Uani 1 1 d . . . . .
H02A H 0.392567 -0.229324 0.041041 0.070 Uiso 1 1 calc R U . . .
H02B H 0.333287 -0.297189 -0.020635 0.070 Uiso 1 1 calc R U . . .
C25 C 0.1345(5) -0.3447(4) 0.1907(4) 0.0797(14) Uani 1 1 d . . . . .
H25A H 0.062454 -0.351818 0.151304 0.096 Uiso 1 1 calc R U . . .
H25B H 0.085325 -0.330587 0.268233 0.096 Uiso 1 1 calc R U . . .
C24 C 0.4109(5) -0.4334(5) 0.1547(4) 0.0885(14) Uani 1 1 d . . . . .
H24A H 0.485645 -0.498554 0.116027 0.106 Uiso 1 1 calc R U . . .
H24B H 0.460111 -0.427942 0.213993 0.106 Uiso 1 1 calc R U . . .
C23 C 0.2758(6) -0.4750(6) 0.2156(7) 0.151(3) Uani 1 1 d . . . . .
H23A H 0.270433 -0.537820 0.181928 0.181 Uiso 1 1 calc R U . . .
H23B H 0.285478 -0.523710 0.305029 0.181 Uiso 1 1 calc R U . . .

loop_
_atom_site_aniso_label
_atom_site_aniso_U_11
_atom_site_aniso_U_22
_atom_site_aniso_U_33
_atom_site_aniso_U_23
_atom_site_aniso_U_13
_atom_site_aniso_U_12
Zn1 0.0309(3) 0.0378(4) 0.0254(3) -0.0187(3) 0.0068(3) -0.0219(3)
N1 0.0275(14) 0.0263(15) 0.0210(13) -0.0108(12) 0.0019(11) -0.0139(12)
N2 0.0240(13) 0.0237(15) 0.0214(12) -0.0106(11) 0.0022(10) -0.0120(12)
C6 0.0237(16) 0.0272(18) 0.0213(15) -0.0078(14) 0.0030(12) -0.0120(14)
C4 0.0209(15) 0.0238(18) 0.0224(15) -0.0064(13) 0.0004(12) -0.0098(14)
C9 0.0308(17) 0.0232(18) 0.0244(16) -0.0108(14) -0.0038(13) -0.0088(14)
C1 0.0292(17) 0.0222(18) 0.0243(15) -0.0103(14) -0.0034(13) -0.0094(14)
O1 0.0408(14) 0.0409(15) 0.0521(15) -0.0104(12) -0.0049(11) -0.0144(12)
C2 0.0360(18) 0.0290(19) 0.0290(16) -0.0114(15) -0.0030(14) -0.0179(16)
C7 0.0323(18) 0.038(2) 0.0266(16) -0.0155(15) 0.0085(13) -0.0191(16)
C17 0.0289(16) 0.0271(19) 0.0256(16) -0.0133(14) 0.0036(13) -0.0164(15)
C8 0.0389(18) 0.035(2) 0.0282(16) -0.0185(15) 0.0050(14) -0.0161(17)
C11 0.0249(16) 0.0240(18) 0.0227(16) -0.0117(14) 0.0052(12) -0.0128(14)
C3 0.0312(17) 0.032(2) 0.0302(17) -0.0083(15) -0.0011(14) -0.0191(16)
C16 0.0273(17) 0.030(2) 0.0341(17) -0.0094(15) -0.0035(14) -0.0092(15)
C15 0.0263(17) 0.047(2) 0.050(2) -0.0255(19) 0.0046(15) -0.0171(17)
C12 0.0336(17) 0.039(2) 0.0306(17) -0.0131(16) -0.0006(14) -0.0166(16)
C18 0.0446(19) 0.031(2) 0.0381(19) -0.0166(16) -0.0125(15) -0.0058(17)
C13 0.051(2) 0.042(2) 0.0254(16) -0.0090(16) 0.0035(15) -0.0211(18)
C14 0.046(2) 0.049(2) 0.044(2) -0.0229(19) 0.0157(17) -0.0328(19)
C10 0.0305(16) 0.0225(18) 0.0232(15) -0.0119(13) -0.0020(12) -0.0088(14)
C19 0.051(2) 0.054(3) 0.042(2) -0.0244(19) -0.0133(17) -0.018(2)
C21 0.069(2) 0.026(2) 0.040(2) -0.0174(17) 0.0006(18) -0.0168(19)
C22 0.059(2) 0.030(2) 0.0308(17) -0.0107(16) -0.0090(15) -0.0125(18)
C5 0.0253(16) 0.0236(18) 0.0227(15) -0.0086(14) -0.0013(12) -0.0092(14)
C20 0.053(2) 0.050(2) 0.041(2) -0.0304(19) 0.0093(16) -0.032(2)
C027 0.041(2) 0.057(3) 0.056(2) -0.017(2) -0.0094(18) -0.002(2)
C25 0.073(3) 0.054(3) 0.084(3) 0.018(2) -0.016(2) -0.036(3)
C24 0.081(4) 0.067(4) 0.092(4) -0.024(3) -0.013(3) -0.006(3)
C23 0.085(4) 0.058(4) 0.251(8) 0.036(4) -0.071(4) -0.035(4)

loop_
_atom_type_symbol
_atom_type_description
_atom_type_scat_dispersion_real
_atom_type_scat_dispersion_imag
_atom_type_scat_source
C C 0.0033 0.0016 'International Tables Vol C Tables 4.2.6.8 and 6.1.1.4'
H H 0.0000 0.0000 'International Tables Vol C Tables 4.2.6.8 and 6.1.1.4'
N N 0.0061 0.0033 'International Tables Vol C Tables 4.2.6.8 and 6.1.1.4'
O O 0.0106 0.0060 'International Tables Vol C Tables 4.2.6.8 and 6.1.1.4'
Zn Zn 0.2839 1.4301 'International Tables Vol C Tables 4.2.6.8 and 6.1.1.4'

loop_
_geom_angle_atom_site_label_1
_geom_angle_atom_site_label_2
_geom_angle_atom_site_label_3
_geom_angle
_geom_angle_site_symmetry_1
_geom_angle_site_symmetry_3
_geom_angle_publ_flag
N2 Zn1 N2 180.0 2 . ?
N2 Zn1 N1 90.60(8) 2 . ?
N2 Zn1 N1 89.40(8) . . ?
N2 Zn1 N1 89.40(8) 2 2 ?
N2 Zn1 N1 90.60(8) . 2 ?
N1 Zn1 N1 180.0 . 2 ?
N2 Zn1 O1 92.89(9) 2 2 ?
N2 Zn1 O1 87.11(9) . 2 ?
N1 Zn1 O1 93.24(8) . 2 ?
N1 Zn1 O1 86.76(8) 2 2 ?
N2 Zn1 O1 87.11(9) 2 . ?
N2 Zn1 O1 92.89(9) . . ?
N1 Zn1 O1 86.76(8) . . ?
N1 Zn1 O1 93.24(8) 2 . ?
O1 Zn1 O1 180.00(10) 2 . ?
C4 N1 C1 107.0(2) . . ?
C4 N1 Zn1 127.04(16) . . ?
C1 N1 Zn1 125.22(16) . . ?
C6 N2 C9 106.8(2) . . ?
C6 N2 Zn1 126.56(16) . . ?
C9 N2 Zn1 125.61(16) . . ?
N2 C6 C5 126.2(2) . . ?
N2 C6 C7 109.3(2) . . ?
C5 C6 C7 124.5(2) . . ?
N1 C4 C5 125.6(2) . . ?
N1 C4 C3 109.4(2) . . ?
C5 C4 C3 125.1(2) . . ?
N2 C9 C10 126.0(2) . . ?
N2 C9 C8 109.7(2) . . ?
C10 C9 C8 124.2(2) . . ?
N1 C1 C10 126.3(2) . 2 ?
N1 C1 C2 109.3(2) . . ?
C10 C1 C2 124.4(2) 2 . ?
C25 O1 C027 107.9(3) . . ?
C25 O1 Zn1 122.0(2) . . ?
C027 O1 Zn1 123.00(19) . . ?
C3 C2 C1 106.8(2) . . ?
C3 C2 H2 126.6 . . ?
C1 C2 H2 126.6 . . ?
C8 C7 C6 106.9(2) . . ?
C8 C7 H7 126.5 . . ?
C6 C7 H7 126.5 . . ?
C18 C17 C22 118.1(3) . . ?
C18 C17 C10 121.0(3) . . ?
C22 C17 C10 120.9(3) . . ?
C7 C8 C9 107.2(2) . . ?
C7 C8 H8 126.4 . . ?
C9 C8 H8 126.4 . . ?
C12 C11 C16 118.5(2) . . ?
C12 C11 C5 119.8(2) . . ?
C16 C11 C5 121.7(2) . . ?
C2 C3 C4 107.4(2) . . ?
C2 C3 H3 126.3 . . ?
C4 C3 H3 126.3 . . ?
C15 C16 C11 120.6(3) . . ?
C15 C16 H16 119.7 . . ?
C11 C16 H16 119.7 . . ?
C14 C15 C16 119.9(3) . . ?
C14 C15 H15 120.0 . . ?
C16 C15 H15 120.0 . . ?
C13 C12 C11 120.5(3) . . ?
C13 C12 H12 119.7 . . ?
C11 C12 H12 119.7 . . ?
C17 C18 C19 120.6(3) . . ?
C17 C18 H18 119.7 . . ?
C19 C18 H18 119.7 . . ?
C14 C13 C12 120.3(3) . . ?
C14 C13 H13 119.9 . . ?
C12 C13 H13 119.9 . . ?
C13 C14 C15 120.2(3) . . ?
C13 C14 H14 119.9 . . ?
C15 C14 H14 119.9 . . ?
C1 C10 C9 125.5(2) 2 . ?
C1 C10 C17 117.2(2) 2 . ?
C9 C10 C17 117.3(2) . . ?
C20 C19 C18 120.3(3) . . ?
C20 C19 H19 119.9 . . ?
C18 C19 H19 119.9 . . ?
C20 C21 C22 120.1(3) . . ?
C20 C21 H21 120.0 . . ?
C22 C21 H21 120.0 . . ?
C17 C22 C21 121.0(3) . . ?
C17 C22 H22 119.5 . . ?
C21 C22 H22 119.5 . . ?
C6 C5 C4 124.6(2) . . ?
C6 C5 C11 117.8(2) . . ?
C4 C5 C11 117.6(2) . . ?
C19 C20 C21 120.0(3) . . ?
C19 C20 H20 120.0 . . ?
C21 C20 H20 120.0 . . ?
O1 C027 C24 106.1(3) . . ?
O1 C027 H02A 110.5 . . ?
C24 C027 H02A 110.5 . . ?
O1 C027 H02B 110.5 . . ?
C24 C027 H02B 110.5 . . ?
H02A C027 H02B 108.7 . . ?
O1 C25 C23 106.7(3) . . ?
O1 C25 H25A 110.4 . . ?
C23 C25 H25A 110.4 . . ?
O1 C25 H25B 110.4 . . ?
C23 C25 H25B 110.4 . . ?
H25A C25 H25B 108.6 . . ?
C23 C24 C027 101.6(4) . . ?
C23 C24 H24A 111.5 . . ?
C027 C24 H24A 111.5 . . ?
C23 C24 H24B 111.5 . . ?
C027 C24 H24B 111.5 . . ?
H24A C24 H24B 109.3 . . ?
C25 C23 C24 108.3(4) . . ?
C25 C23 H23A 110.0 . . ?
C24 C23 H23A 110.0 . . ?
C25 C23 H23B 110.0 . . ?
C24 C23 H23B 110.0 . . ?
H23A C23 H23B 108.4 . . ?

loop_
_geom_bond_atom_site_label_1
_geom_bond_atom_site_label_2
_geom_bond_distance
_geom_bond_site_symmetry_2
_geom_bond_publ_flag
Zn1 N2 2.060(2) 2 ?
Zn1 N2 2.060(2) . ?
Zn1 N1 2.072(2) . ?
Zn1 N1 2.072(2) 2 ?
Zn1 O1 2.419(3) 2 ?
Zn1 O1 2.419(3) . ?
N1 C4 1.368(3) . ?
N1 C1 1.376(3) . ?
N2 C6 1.373(3) . ?
N2 C9 1.374(3) . ?
C6 C5 1.415(3) . ?
C6 C7 1.453(4) . ?
C4 C5 1.417(3) . ?
C4 C3 1.449(4) . ?
C9 C10 1.415(3) . ?
C9 C8 1.440(4) . ?
C1 C10 1.408(4) 2 ?
C1 C2 1.452(3) . ?
O1 C25 1.432(4) . ?
O1 C027 1.448(4) . ?
C2 C3 1.352(4) . ?
C2 H2 0.9300 . ?
C7 C8 1.356(4) . ?
C7 H7 0.9300 . ?
C17 C18 1.385(4) . ?
C17 C22 1.389(4) . ?
C17 C10 1.498(4) . ?
C8 H8 0.9300 . ?
C11 C12 1.397(4) . ?
C11 C16 1.398(4) . ?
C11 C5 1.496(3) . ?
C3 H3 0.9300 . ?
C16 C15 1.391(4) . ?
C16 H16 0.9300 . ?
C15 C14 1.381(4) . ?
C15 H15 0.9300 . ?
C12 C13 1.386(4) . ?
C12 H12 0.9300 . ?
C18 C19 1.401(4) . ?
C18 H18 0.9300 . ?
C13 C14 1.380(4) . ?
C13 H13 0.9300 . ?
C14 H14 0.9300 . ?
C19 C20 1.366(5) . ?
C19 H19 0.9300 . ?
C21 C20 1.373(4) . ?
C21 C22 1.392(4) . ?
C21 H21 0.9300 . ?
C22 H22 0.9300 . ?
C20 H20 0.9300 . ?
C027 C24 1.521(5) . ?
C027 H02A 0.9700 . ?
C027 H02B 0.9700 . ?
C25 C23 1.491(6) . ?
C25 H25A 0.9700 . ?
C25 H25B 0.9700 . ?
C24 C23 1.494(6) . ?
C24 H24A 0.9700 . ?
C24 H24B 0.9700 . ?
C23 H23A 0.9700 . ?
C23 H23B 0.9700 . ?

loop_
_geom_torsion_atom_site_label_1
_geom_torsion_atom_site_label_2
_geom_torsion_atom_site_label_3
_geom_torsion_atom_site_label_4
_geom_torsion
_geom_torsion_site_symmetry_1
_geom_torsion_site_symmetry_2
_geom_torsion_site_symmetry_3
_geom_torsion_site_symmetry_4
_geom_torsion_publ_flag
C9 N2 C6 C5 178.3(3) . . . . ?
Zn1 N2 C6 C5 9.4(4) . . . . ?
C9 N2 C6 C7 0.2(3) . . . . ?
Zn1 N2 C6 C7 -168.75(19) . . . . ?
C1 N1 C4 C5 177.3(3) . . . . ?
Zn1 N1 C4 C5 6.6(4) . . . . ?
C1 N1 C4 C3 -0.5(3) . . . . ?
Zn1 N1 C4 C3 -171.23(19) . . . . ?
C6 N2 C9 C10 -177.8(3) . . . . ?
Zn1 N2 C9 C10 -8.8(4) . . . . ?
C6 N2 C9 C8 -0.2(3) . . . . ?
Zn1 N2 C9 C8 168.81(19) . . . . ?
C4 N1 C1 C10 -177.0(3) . . . 2 ?
Zn1 N1 C1 C10 -6.0(4) . . . 2 ?
C4 N1 C1 C2 1.1(3) . . . . ?
Zn1 N1 C1 C2 172.04(19) . . . . ?
N1 C1 C2 C3 -1.3(3) . . . . ?
C10 C1 C2 C3 176.8(3) 2 . . . ?
N2 C6 C7 C8 0.0(3) . . . . ?
C5 C6 C7 C8 -178.2(3) . . . . ?
C6 C7 C8 C9 -0.1(4) . . . . ?
N2 C9 C8 C7 0.2(4) . . . . ?
C10 C9 C8 C7 177.9(3) . . . . ?
C1 C2 C3 C4 1.0(3) . . . . ?
N1 C4 C3 C2 -0.3(3) . . . . ?
C5 C4 C3 C2 -178.2(3) . . . . ?
C12 C11 C16 C15 -0.7(4) . . . . ?
C5 C11 C16 C15 176.9(3) . . . . ?
C11 C16 C15 C14 -0.7(4) . . . . ?
C16 C11 C12 C13 1.4(4) . . . . ?
C5 C11 C12 C13 -176.2(3) . . . . ?
C22 C17 C18 C19 0.6(4) . . . . ?
C10 C17 C18 C19 -179.4(3) . . . . ?
C11 C12 C13 C14 -0.9(4) . . . . ?
C12 C13 C14 C15 -0.5(5) . . . . ?
C16 C15 C14 C13 1.3(5) . . . . ?
N2 C9 C10 C1 4.0(5) . . . 2 ?
C8 C9 C10 C1 -173.2(3) . . . 2 ?
N2 C9 C10 C17 -177.8(3) . . . . ?
C8 C9 C10 C17 4.9(4) . . . . ?
C18 C17 C10 C1 -98.6(3) . . . 2 ?
C22 C17 C10 C1 81.4(3) . . . 2 ?
C18 C17 C10 C9 83.1(3) . . . . ?
C22 C17 C10 C9 -96.9(3) . . . . ?
C17 C18 C19 C20 -0.1(5) . . . . ?
C18 C17 C22 C21 -0.7(4) . . . . ?
C10 C17 C22 C21 179.2(3) . . . . ?
C20 C21 C22 C17 0.4(5) . . . . ?
N2 C6 C5 C4 -6.5(5) . . . . ?
C7 C6 C5 C4 171.4(3) . . . . ?
N2 C6 C5 C11 170.7(3) . . . . ?
C7 C6 C5 C11 -11.5(4) . . . . ?
N1 C4 C5 C6 -2.1(5) . . . . ?
C3 C4 C5 C6 175.4(3) . . . . ?
N1 C4 C5 C11 -179.2(3) . . . . ?
C3 C4 C5 C11 -1.7(4) . . . . ?
C12 C11 C5 C6 -62.5(4) . . . . ?
C16 C11 C5 C6 120.0(3) . . . . ?
C12 C11 C5 C4 114.9(3) . . . . ?
C16 C11 C5 C4 -62.7(4) . . . . ?
C18 C19 C20 C21 -0.3(5) . . . . ?
C22 C21 C20 C19 0.2(5) . . . . ?
C25 O1 C027 C24 -29.1(4) . . . . ?
Zn1 O1 C027 C24 -179.9(2) . . . . ?
C027 O1 C25 C23 15.4(5) . . . . ?
Zn1 O1 C25 C23 166.5(3) . . . . ?
O1 C027 C24 C23 30.2(5) . . . . ?
O1 C25 C23 C24 4.5(6) . . . . ?
C027 C24 C23 C25 -21.0(6) . . . . ?
